data_4342736
loop_
_publ_author_name
'Wu, Xue-Ru'
'Shi, Hai-Yan'
'Wei, Rong-Jia'
'Li, Jia'
'Zheng, Lan-Sun'
'Tao, Jun'

_publ_section_title
;
 Coligand and Solvent Effects on the Architectures and Spin-Crossover
 Properties of (4,4)-Connected Iron(II) Coordination Polymers.
;
_journal_issue 8
_journal_name_full 'Inorganic chemistry'
_journal_page_first 3773
_journal_page_last 3780
_journal_paper_doi 10.1021/ic5029542
_journal_volume 54
_journal_year 2015
_chemical_formula_sum 'C40 H46 B2 Cl4 Fe N6 O2'
_chemical_formula_weight 862.10
_chemical_name_systematic
; 
 ? 
;
_space_group_IT_number 14
_symmetry_cell_setting monoclinic
_symmetry_space_group_name_Hall '-P 2ybc'
_symmetry_space_group_name_H-M 'P 1 21/c 1'
_atom_sites_solution_hydrogens geom
_atom_sites_solution_primary direct
_atom_sites_solution_secondary difmap
_audit_creation_method SHELXL-97
_cell_angle_alpha 90.00
_cell_angle_beta 103.470(4)
_cell_angle_gamma 90.00
_cell_formula_units_Z 4
_cell_length_a 14.0894(6)
_cell_length_b 15.3990(5)
_cell_length_c 20.5520(8)
_cell_measurement_temperature 153(2)
_cell_volume 4336.4(3)
_computing_cell_refinement
;
CrysAlisPro, Agilent Technologies,
Version 1.171.36.20 (release 27-06-2012 CrysAlis171 .NET)
(compiled Jul 11 2012,15:38:31)
;
_computing_data_collection
;
CrysAlisPro, Agilent Technologies,
Version 1.171.36.20 (release 27-06-2012 CrysAlis171 .NET)
(compiled Jul 11 2012,15:38:31)
;
_computing_data_reduction
;
CrysAlisPro, Agilent Technologies,
Version 1.171.36.20 (release 27-06-2012 CrysAlis171 .NET)
(compiled Jul 11 2012,15:38:31)
;
_computing_structure_refinement 'SHELXL-97 (Sheldrick, 1997)'
_computing_structure_solution 'SHELXS-97 (Sheldrick, 1990)'
_diffrn_ambient_temperature 153(2)
_diffrn_measured_fraction_theta_full 0.977
_diffrn_measured_fraction_theta_max 0.977
_diffrn_radiation_monochromator graphite
_diffrn_radiation_source 'fine-focus sealed tube'
_diffrn_radiation_type CuK\a
_diffrn_radiation_wavelength 1.54178
_diffrn_reflns_av_R_equivalents 0.0409
_diffrn_reflns_av_sigmaI/netI 0.0457
_diffrn_reflns_limit_h_max 11
_diffrn_reflns_limit_h_min -16
_diffrn_reflns_limit_k_max 17
_diffrn_reflns_limit_k_min -17
_diffrn_reflns_limit_l_max 22
_diffrn_reflns_limit_l_min -24
_diffrn_reflns_number 15857
_diffrn_reflns_theta_full 65.08
_diffrn_reflns_theta_max 65.08
_diffrn_reflns_theta_min 3.62
_exptl_absorpt_coefficient_mu 5.379
_exptl_absorpt_correction_T_max 0.9000
_exptl_absorpt_correction_T_min 0.5646
_exptl_absorpt_correction_type multi-scan
_exptl_absorpt_process_details
; 
 CrysAlis RED, Oxford Diffraction Ltd., 
Version 1.171.32.4 (release 27-04-2006 CrysAlis171 .NET) 
(compiled Apr 27 2007,17:53:11) 
Empirical absorption correction using spherical harmonics, 
implemented in SCALE3 ABSPACK scaling algorithm. 
;
_exptl_crystal_colour red
_exptl_crystal_density_diffrn 1.321
_exptl_crystal_density_method 'not measured'
_exptl_crystal_description block
_exptl_crystal_F_000 1792
_exptl_crystal_size_max 0.12
_exptl_crystal_size_mid 0.07
_exptl_crystal_size_min 0.02
_refine_diff_density_max 2.924
_refine_diff_density_min -1.096
_refine_diff_density_rms 0.135
_refine_ls_extinction_method none
_refine_ls_goodness_of_fit_ref 1.026
_refine_ls_hydrogen_treatment constr
_refine_ls_matrix_type full
_refine_ls_number_parameters 560
_refine_ls_number_reflns 7225
_refine_ls_number_restraints 122
_refine_ls_restrained_S_all 1.070
_refine_ls_R_factor_all 0.1126
_refine_ls_R_factor_gt 0.0954
_refine_ls_shift/su_max 0.002
_refine_ls_shift/su_mean 0.000
_refine_ls_structure_factor_coef Fsqd
_refine_ls_weighting_details 'calc w=1/[\s^2^(Fo^2^)+(0.1876P)^2^+13.2044P] where P=(Fo^2^+2Fc^2^)/3'
_refine_ls_weighting_scheme calc
_refine_ls_wR_factor_gt 0.2742
_refine_ls_wR_factor_ref 0.2956
_reflns_number_gt 5683
_reflns_number_total 7225
_reflns_threshold_expression >2sigma(I)
_cod_data_source_file ic5029542_si_002.cif
_cod_data_source_block complex_9
_cod_depositor_comments
;
The following automatic conversions were performed:

'_symmetry_cell_setting' value 'Monoclinic' changed to 'monoclinic'
according to
/usr/data/users/saulius/crontab/automatic-downloads/rss-feeds/ACS/lib/dictionaries/cif_core.dic
dictionary named 'cif_core.dic' version 2.4.2 from 2011-04-26.

'_exptl_absorpt_correction_type' value 'Multi-scan' changed to
'multi-scan' according to
/usr/data/users/saulius/crontab/automatic-downloads/rss-feeds/ACS/lib/dictionaries/cif_core.dic
dictionary named 'cif_core.dic' version 2.4.2 from 2011-04-26.

Automatic conversion script
Id: cif_fix_values 3143 2015-03-26 13:38:13Z robertas 

 Adding full bibliography for 4342731--4342736.cif.
;
_cod_original_sg_symbol_H-M P2(1)/c
_cod_database_code 4342736

loop_
_symmetry_equiv_pos_as_xyz
'x, y, z'
'-x, y+1/2, -z+1/2'
'-x, -y, -z'
'x, -y-1/2, z-1/2'

loop_
_atom_site_label
_atom_site_type_symbol
_atom_site_fract_x
_atom_site_fract_y
_atom_site_fract_z
_atom_site_U_iso_or_equiv
_atom_site_adp_type
_atom_site_occupancy
_atom_site_symmetry_multiplicity
_atom_site_calc_flag
_atom_site_refinement_flags
_atom_site_disorder_assembly
_atom_site_disorder_group
Fe1 Fe 1.21689(5) -0.79351(5) 1.23649(3) 0.0151(3) Uani 1 1 d . . .
B1 B 1.4028(8) -0.7833(6) 1.0766(5) 0.058(2) Uani 1 1 d . . .
H1AA H 1.4712 -0.7830 1.1015 0.087 Uiso 1 1 calc R . .
H1AB H 1.3884 -0.7296 1.0507 0.087 Uiso 1 1 calc R . .
H1AC H 1.3912 -0.8333 1.0463 0.087 Uiso 1 1 calc R . .
B2 B 1.0876(6) -0.7836(6) 1.4248(4) 0.0405(18) Uani 1 1 d . . .
H2AA H 1.1447 -0.7808 1.4625 0.061 Uiso 1 1 calc R . .
H2AB H 1.0489 -0.8353 1.4293 0.061 Uiso 1 1 calc R . .
H2AC H 1.0475 -0.7315 1.4245 0.061 Uiso 1 1 calc R . .
N1 N 1.2168(3) -0.6634(3) 1.23567(19) 0.0184(9) Uani 1 1 d . . .
N2 N 1.3463(3) -0.7915(3) 1.3039(2) 0.0182(9) Uani 1 1 d . . .
N3 N 2.0896(3) -0.7096(2) 1.6683(2) 0.0179(9) Uani 1 1 d . . .
N4 N 1.2157(3) 0.0768(3) 1.23755(19) 0.0188(9) Uani 1 1 d . . .
N5 N 1.2865(3) -0.7943(3) 1.1655(2) 0.0203(10) Uani 1 1 d . . .
N6 N 1.1508(3) -0.7919(3) 1.3093(2) 0.0203(10) Uani 1 1 d . . .
C1 C 1.2962(4) -0.6172(3) 1.2317(3) 0.0222(11) Uani 1 1 d . . .
H1A H 1.3532 -0.6480 1.2280 0.027 Uiso 1 1 calc R . .
C2 C 1.3000(4) -0.5279(3) 1.2327(3) 0.0250(12) Uani 1 1 d . . .
H2A H 1.3590 -0.4989 1.2313 0.030 Uiso 1 1 calc R . .
C3 C 1.2173(4) -0.4804(4) 1.2358(2) 0.0232(12) Uani 1 1 d . . .
C4 C 1.1340(4) -0.5283(4) 1.2390(3) 0.0259(12) Uani 1 1 d . . .
H4B H 1.0753 -0.4991 1.2406 0.031 Uiso 1 1 calc R . .
C5 C 1.1370(4) -0.6169(3) 1.2398(3) 0.0226(11) Uani 1 1 d . . .
H5A H 1.0799 -0.6476 1.2434 0.027 Uiso 1 1 calc R . .
C6 C 1.1369(4) -0.3384(4) 1.2009(3) 0.0252(12) Uani 1 1 d . . .
H6A H 1.0821 -0.3691 1.1757 0.030 Uiso 1 1 calc R . .
C7 C 1.1355(4) -0.2485(3) 1.2017(3) 0.0247(12) Uani 1 1 d . . .
H7A H 1.0800 -0.2181 1.1771 0.030 Uiso 1 1 calc R . .
C8 C 1.2154(4) -0.2024(3) 1.2386(3) 0.0241(13) Uani 1 1 d . . .
C9 C 1.2964(4) -0.2480(4) 1.2745(3) 0.0247(12) Uani 1 1 d . . .
H9A H 1.3508 -0.2174 1.3003 0.030 Uiso 1 1 calc R . .
C10 C 1.2974(4) -0.3378(4) 1.2725(3) 0.0247(12) Uani 1 1 d . . .
H10A H 1.3536 -0.3682 1.2961 0.030 Uiso 1 1 calc R . .
C11 C 1.2173(4) -0.3844(4) 1.2365(2) 0.0229(12) Uani 1 1 d . . .
C12 C 1.1831(4) -0.0589(3) 1.1796(3) 0.0247(11) Uani 1 1 d . . .
H12A H 1.1590 -0.0885 1.1385 0.030 Uiso 1 1 calc R . .
C13 C 1.1869(4) 0.0307(3) 1.1805(3) 0.0231(11) Uani 1 1 d . . .
H13A H 1.1684 0.0611 1.1392 0.028 Uiso 1 1 calc R . .
C14 C 1.2430(4) 0.0313(3) 1.2952(3) 0.0239(11) Uani 1 1 d . . .
H14A H 1.2623 0.0625 1.3360 0.029 Uiso 1 1 calc R . .
C15 C 1.2441(4) -0.0578(4) 1.2976(3) 0.0262(12) Uani 1 1 d . . .
H15A H 1.2650 -0.0867 1.3393 0.031 Uiso 1 1 calc R . .
C16 C 1.2145(4) -0.1061(4) 1.2387(2) 0.0230(12) Uani 1 1 d . . .
C17 C 1.3594(4) -0.7430(3) 1.3600(3) 0.0223(11) Uani 1 1 d . . .
H17A H 1.3046 -0.7133 1.3687 0.027 Uiso 1 1 calc R . .
C18 C 1.4476(4) -0.7343(4) 1.4053(3) 0.0242(11) Uani 1 1 d . . .
H18A H 1.4524 -0.6992 1.4439 0.029 Uiso 1 1 calc R . .
C19 C 1.5301(4) -0.7769(3) 1.3948(3) 0.0223(11) Uani 1 1 d . . .
C20 C 1.5162(4) -0.8284(4) 1.3379(3) 0.0251(12) Uani 1 1 d . . .
H20A H 1.5698 -0.8594 1.3286 0.030 Uiso 1 1 calc R . .
C21 C 1.4251(4) -0.8350(3) 1.2946(3) 0.0236(11) Uani 1 1 d . . .
H21A H 1.4178 -0.8718 1.2567 0.028 Uiso 1 1 calc R . .
C22 C 1.6343(4) -0.7475(4) 1.5090(3) 0.0306(13) Uani 1 1 d . . .
H22A H 1.5769 -0.7441 1.5257 0.037 Uiso 1 1 calc R . .
C23 C 1.7245(4) -0.7352(4) 1.5519(3) 0.0299(13) Uani 1 1 d . . .
H23A H 1.7280 -0.7240 1.5979 0.036 Uiso 1 1 calc R . .
C24 C 1.8105(4) -0.7388(4) 1.5296(3) 0.0241(11) Uani 1 1 d . . .
C25 C 1.8031(4) -0.7558(4) 1.4620(3) 0.0289(13) Uani 1 1 d . . .
H25A H 1.8606 -0.7586 1.4454 0.035 Uiso 1 1 calc R . .
C26 C 1.7128(4) -0.7688(4) 1.4186(3) 0.0272(12) Uani 1 1 d . . .
H26A H 1.7094 -0.7805 1.3727 0.033 Uiso 1 1 calc R . .
C27 C 1.6269(4) -0.7648(4) 1.4413(3) 0.0248(12) Uani 1 1 d . . .
C28 C 1.9175(4) -0.6767(4) 1.6346(3) 0.0251(12) Uani 1 1 d . . .
H28A H 1.8628 -0.6476 1.6441 0.030 Uiso 1 1 calc R . .
C29 C 2.0082(4) -0.6696(3) 1.6784(3) 0.0230(11) Uani 1 1 d . . .
H29A H 2.0138 -0.6351 1.7174 0.028 Uiso 1 1 calc R . .
C30 C 2.0785(4) -0.7562(3) 1.6115(3) 0.0235(11) Uani 1 1 d . . .
H30A H 2.1343 -0.7839 1.6025 0.028 Uiso 1 1 calc R . .
C31 C 1.9905(4) -0.7660(4) 1.5658(3) 0.0232(11) Uani 1 1 d . . .
H31A H 1.9871 -0.7998 1.5267 0.028 Uiso 1 1 calc R . .
C32 C 1.9064(4) -0.7265(4) 1.5766(3) 0.0225(11) Uani 1 1 d . . .
C33 C 1.3348(4) -0.7899(3) 1.1271(3) 0.0256(12) Uani 1 1 d . . .
C34 C 1.1222(4) -0.7890(3) 1.3571(3) 0.0232(12) Uani 1 1 d . . .
C35 C 0.7875(17) -0.0671(13) 1.0315(11) 0.143(3) Uani 0.651(7) 1 d PDU A 1
H35A H 0.7416 -0.0855 0.9895 0.171 Uiso 0.651(7) 1 calc PR A 1
H35B H 0.8167 -0.1208 1.0540 0.171 Uiso 0.651(7) 1 calc PR A 1
Cl1 Cl 0.7159(7) -0.0214(4) 1.0828(3) 0.143(3) Uani 0.651(7) 1 d PDU A 1
Cl2 Cl 0.8841(8) -0.0090(4) 1.0074(3) 0.143(3) Uani 0.651(7) 1 d PDU A 1
C38 C 1.0728(15) -0.4723(13) 0.9030(10) 0.050(5) Uani 0.339(10) 1 d PU B 1
H38A H 1.0290 -0.4324 0.9190 0.075 Uiso 0.339(10) 1 calc PR B 1
H38B H 1.0408 -0.5288 0.8928 0.075 Uiso 0.339(10) 1 calc PR B 1
H38C H 1.0883 -0.4485 0.8624 0.075 Uiso 0.339(10) 1 calc PR B 1
O5 O 1.2477(11) -0.5481(10) 0.9621(7) 0.049(4) Uani 0.339(10) 1 d PU B 1
H5 H 1.2979 -0.5226 0.9836 0.074 Uiso 0.339(10) 1 calc PR B 1
C39 C 1.1552(19) -0.4820(18) 0.9504(13) 0.071(6) Uani 0.339(10) 1 d PU B 1
H39A H 1.1318 -0.4877 0.9920 0.085 Uiso 0.339(10) 1 calc PR B 1
H39B H 1.1859 -0.4239 0.9529 0.085 Uiso 0.339(10) 1 calc PR B 1
C38A C 1.1204(16) -0.5033(11) 1.0560(9) 0.118(3) Uani 0.661(10) 1 d PDU B 2
H38D H 1.0881 -0.4515 1.0334 0.177 Uiso 0.661(10) 1 calc PR B 2
H38E H 1.1242 -0.4990 1.1041 0.177 Uiso 0.661(10) 1 calc PR B 2
H38F H 1.0830 -0.5551 1.0380 0.177 Uiso 0.661(10) 1 calc PR B 2
C39A C 1.2113(16) -0.5091(12) 1.0457(8) 0.118(3) Uani 0.661(10) 1 d PDU B 2
H39C H 1.2354 -0.5693 1.0547 0.142 Uiso 0.661(10) 1 calc PR B 2
H39D H 1.2554 -0.4702 1.0774 0.142 Uiso 0.661(10) 1 calc PR B 2
O5A O 1.2143(13) -0.4839(8) 0.9728(6) 0.118(3) Uani 0.661(10) 1 d PDU B 2
H5A1 H 1.2701 -0.4942 0.9667 0.177 Uiso 0.661(10) 1 calc PR B 2
C41 C 1.4858(14) -0.4009(11) 0.8628(8) 0.161(7) Uani 1 1 d DU . .
H41A H 1.5441 -0.3801 0.8494 0.241 Uiso 1 1 calc R . .
H41B H 1.4559 -0.3527 0.8820 0.241 Uiso 1 1 calc R . .
H41C H 1.4390 -0.4237 0.8236 0.241 Uiso 1 1 calc R . .
O3 O 1.4425(14) -0.5078(14) 0.9507(6) 0.348(13) Uani 1 1 d DU . .
H3 H 1.4508 -0.5617 0.9550 0.522 Uiso 1 1 calc R . .
C40 C 1.514(2) -0.4711(17) 0.9138(9) 0.306(13) Uani 1 1 d DU . .
H40A H 1.5701 -0.4494 0.9480 0.368 Uiso 1 1 calc R . .
H40B H 1.5375 -0.5205 0.8912 0.368 Uiso 1 1 calc R . .
C36 C 0.422(4) -0.0962(14) 1.1752(15) 0.44(2) Uani 0.651(7) 1 d PDU A 1
H36A H 0.3541 -0.1165 1.1710 0.527 Uiso 0.651(7) 1 calc PR A 1
H36B H 0.4665 -0.1467 1.1798 0.527 Uiso 0.651(7) 1 calc PR A 1
Cl3 Cl 0.4329(13) -0.0269(9) 1.1079(13) 0.375(11) Uani 0.651(7) 1 d PDU A 1
Cl4 Cl 0.4582(8) -0.0216(8) 1.2405(12) 0.324(9) Uani 0.651(7) 1 d PDU A 1
C35A C 0.816(4) -0.0880(17) 1.0186(12) 0.139(10) Uani 0.349(7) 1 d PDU A 3
H35C H 0.8769 -0.1171 1.0139 0.167 Uiso 0.349(7) 1 calc PR A 3
H35D H 0.7589 -0.1241 0.9982 0.167 Uiso 0.349(7) 1 calc PR A 3
Cl1A Cl 0.8191(15) -0.0591(8) 1.1033(6) 0.159(7) Uani 0.349(7) 1 d PDU A 3
Cl2A Cl 0.8065(17) 0.0176(10) 0.9875(8) 0.169(7) Uani 0.349(7) 1 d PDU A 3
Cl4A Cl 0.4422(5) -0.0650(7) 1.1822(4) 0.099(3) Uani 0.349(7) 1 d PDU A 4
Cl3A Cl 0.5652(10) -0.0031(7) 1.0891(5) 0.126(4) Uani 0.349(7) 1 d PDU A 4
C36A C 0.4845(17) 0.0237(12) 1.1416(13) 0.178(10) Uani 0.349(7) 1 d PDU A 4
H36C H 0.5183 0.0650 1.1762 0.214 Uiso 0.349(7) 1 calc PR A 4
H36D H 0.4271 0.0541 1.1141 0.214 Uiso 0.349(7) 1 calc PR A 4

loop_
_atom_site_aniso_label
_atom_site_aniso_U_11
_atom_site_aniso_U_22
_atom_site_aniso_U_33
_atom_site_aniso_U_23
_atom_site_aniso_U_13
_atom_site_aniso_U_12
Fe1 0.0155(5) 0.0124(5) 0.0156(5) 0.0000(3) 0.0000(3) -0.0006(3)
B1 0.070(6) 0.053(5) 0.065(6) 0.001(4) 0.045(5) 0.001(4)
B2 0.034(4) 0.061(5) 0.026(4) -0.001(3) 0.006(3) 0.001(3)
N1 0.019(2) 0.018(2) 0.018(2) -0.0013(16) 0.0014(17) -0.0001(16)
N2 0.019(2) 0.015(2) 0.019(2) 0.0024(16) 0.0024(18) 0.0001(16)
N3 0.020(2) 0.014(2) 0.019(2) 0.0006(16) 0.0030(17) 0.0012(16)
N4 0.016(2) 0.021(2) 0.018(2) -0.0003(16) 0.0004(17) 0.0007(16)
N5 0.021(2) 0.014(2) 0.021(2) 0.0025(16) -0.0043(19) -0.0009(16)
N6 0.019(2) 0.017(2) 0.021(2) 0.0013(17) -0.0036(18) 0.0004(16)
C1 0.022(3) 0.017(3) 0.028(3) 0.001(2) 0.006(2) 0.000(2)
C2 0.024(3) 0.019(3) 0.032(3) 0.000(2) 0.005(2) -0.004(2)
C3 0.031(3) 0.016(3) 0.021(3) 0.000(2) 0.003(2) 0.000(2)
C4 0.021(3) 0.021(3) 0.035(3) 0.000(2) 0.007(2) 0.005(2)
C5 0.018(3) 0.020(3) 0.028(3) 0.005(2) 0.003(2) 0.000(2)
C6 0.029(3) 0.019(3) 0.027(3) -0.002(2) 0.005(2) -0.003(2)
C7 0.029(3) 0.017(3) 0.027(3) 0.001(2) 0.005(2) 0.003(2)
C8 0.033(3) 0.018(3) 0.022(3) 0.000(2) 0.007(2) 0.002(2)
C9 0.033(3) 0.018(3) 0.021(3) -0.003(2) 0.004(2) -0.003(2)
C10 0.029(3) 0.019(3) 0.025(3) 0.003(2) 0.002(2) 0.001(2)
C11 0.030(3) 0.015(3) 0.024(3) -0.001(2) 0.008(2) 0.000(2)
C12 0.034(3) 0.018(3) 0.020(3) -0.004(2) 0.003(2) 0.001(2)
C13 0.026(3) 0.022(3) 0.018(2) 0.003(2) -0.001(2) 0.001(2)
C14 0.028(3) 0.017(3) 0.023(3) -0.002(2) 0.000(2) -0.002(2)
C15 0.034(3) 0.019(3) 0.023(3) 0.005(2) 0.001(2) 0.003(2)
C16 0.025(3) 0.020(3) 0.023(3) -0.003(2) 0.003(2) -0.002(2)
C17 0.018(3) 0.022(3) 0.025(3) -0.003(2) 0.003(2) -0.001(2)
C18 0.021(3) 0.028(3) 0.022(3) -0.005(2) 0.001(2) -0.002(2)
C19 0.021(3) 0.024(3) 0.020(3) 0.002(2) -0.001(2) -0.004(2)
C20 0.021(3) 0.026(3) 0.027(3) -0.002(2) 0.003(2) 0.007(2)
C21 0.024(3) 0.021(3) 0.023(3) -0.005(2) 0.000(2) 0.003(2)
C22 0.018(3) 0.050(4) 0.022(3) -0.005(3) 0.002(2) -0.004(2)
C23 0.023(3) 0.050(4) 0.016(3) -0.006(3) 0.002(2) 0.000(3)
C24 0.022(3) 0.029(3) 0.019(3) -0.002(2) 0.001(2) -0.003(2)
C25 0.019(3) 0.043(4) 0.023(3) 0.002(2) 0.000(2) 0.001(2)
C26 0.021(3) 0.037(3) 0.021(3) -0.003(2) 0.000(2) 0.003(2)
C27 0.019(3) 0.033(3) 0.021(3) 0.000(2) 0.002(2) -0.002(2)
C28 0.019(3) 0.031(3) 0.025(3) -0.005(2) 0.002(2) 0.005(2)
C29 0.025(3) 0.020(3) 0.021(3) -0.007(2) 0.001(2) 0.005(2)
C30 0.022(3) 0.023(3) 0.024(3) -0.005(2) 0.003(2) 0.003(2)
C31 0.021(3) 0.025(3) 0.020(3) -0.004(2) -0.002(2) 0.000(2)
C32 0.021(3) 0.027(3) 0.017(3) 0.000(2) 0.001(2) 0.001(2)
C33 0.030(3) 0.022(3) 0.025(3) 0.002(2) 0.010(2) -0.001(2)
C34 0.020(3) 0.024(3) 0.023(3) -0.001(2) -0.001(2) 0.000(2)
C35 0.254(7) 0.085(3) 0.077(2) -0.0082(18) 0.013(3) -0.033(3)
Cl1 0.254(7) 0.085(3) 0.077(2) -0.0082(18) 0.013(3) -0.033(3)
Cl2 0.254(7) 0.085(3) 0.077(2) -0.0082(18) 0.013(3) -0.033(3)
C38 0.058(6) 0.044(6) 0.054(6) 0.001(5) 0.024(4) 0.002(4)
O5 0.056(5) 0.046(6) 0.046(6) -0.001(4) 0.014(4) -0.009(4)
C39 0.066(6) 0.068(7) 0.076(7) -0.004(5) 0.013(4) 0.001(4)
C38A 0.198(8) 0.061(5) 0.073(5) -0.013(4) -0.012(6) -0.009(6)
C39A 0.198(8) 0.061(5) 0.073(5) -0.013(4) -0.012(6) -0.009(6)
O5A 0.198(8) 0.061(5) 0.073(5) -0.013(4) -0.012(6) -0.009(6)
C41 0.191(17) 0.145(13) 0.125(12) -0.021(9) -0.007(11) -0.085(12)
O3 0.58(4) 0.206(17) 0.28(2) 0.062(17) 0.16(2) -0.07(2)
C40 0.45(3) 0.18(2) 0.28(2) 0.075(15) 0.07(2) -0.07(2)
C36 0.44(2) 0.44(2) 0.44(2) -0.004(5) 0.101(7) 0.001(5)
Cl3 0.268(16) 0.183(12) 0.62(3) 0.059(13) -0.01(2) -0.011(11)
Cl4 0.141(8) 0.198(11) 0.65(3) -0.015(13) 0.134(13) -0.001(7)
C35A 0.149(15) 0.139(12) 0.127(11) -0.015(9) 0.027(10) -0.003(10)
Cl1A 0.265(19) 0.106(8) 0.125(9) -0.019(7) 0.085(11) -0.062(11)
Cl2A 0.26(2) 0.137(11) 0.129(10) -0.026(8) 0.095(13) -0.044(12)
Cl4A 0.039(3) 0.134(7) 0.116(6) -0.078(5) 0.001(3) 0.004(4)
Cl3A 0.191(11) 0.088(6) 0.098(7) -0.010(5) 0.027(6) 0.000(6)
C36A 0.168(14) 0.194(14) 0.179(14) -0.002(9) 0.055(11) 0.021(9)

loop_
_atom_type_symbol
_atom_type_description
_atom_type_scat_dispersion_real
_atom_type_scat_dispersion_imag
_atom_type_scat_source
C C 0.0181 0.0091 'International Tables Vol C Tables 4.2.6.8 and 6.1.1.4'
H H 0.0000 0.0000 'International Tables Vol C Tables 4.2.6.8 and 6.1.1.4'
B B 0.0090 0.0039 'International Tables Vol C Tables 4.2.6.8 and 6.1.1.4'
N N 0.0311 0.0180 'International Tables Vol C Tables 4.2.6.8 and 6.1.1.4'
Fe Fe -1.1336 3.1974 'International Tables Vol C Tables 4.2.6.8 and 6.1.1.4'
O O 0.0492 0.0322 'International Tables Vol C Tables 4.2.6.8 and 6.1.1.4'
Cl Cl 0.3639 0.7018 'International Tables Vol C Tables 4.2.6.8 and 6.1.1.4'

loop_
_geom_angle_atom_site_label_1
_geom_angle_atom_site_label_2
_geom_angle_atom_site_label_3
_geom_angle
_geom_angle_site_symmetry_1
_geom_angle_site_symmetry_3
N5 Fe1 N6 178.34(16) . .
N5 Fe1 N4 90.49(16) . 1_545
N6 Fe1 N4 89.87(16) . 1_545
N5 Fe1 N3 90.03(17) . 4_445
N6 Fe1 N3 91.58(18) . 4_445
N4 Fe1 N3 91.33(15) 1_545 4_445
N5 Fe1 N1 89.97(16) . .
N6 Fe1 N1 89.68(16) . .
N4 Fe1 N1 179.46(16) 1_545 .
N3 Fe1 N1 88.39(15) 4_445 .
N5 Fe1 N2 88.96(18) . .
N6 Fe1 N2 89.41(18) . .
N4 Fe1 N2 90.93(15) 1_545 .
N3 Fe1 N2 177.54(17) 4_445 .
N1 Fe1 N2 89.36(15) . .
C1 N1 C5 116.1(5) . .
C1 N1 Fe1 122.1(3) . .
C5 N1 Fe1 121.8(3) . .
C21 N2 C17 116.3(4) . .
C21 N2 Fe1 122.5(3) . .
C17 N2 Fe1 121.1(3) . .
C30 N3 C29 116.2(4) . .
C30 N3 Fe1 121.6(3) . 4_646
C29 N3 Fe1 122.1(3) . 4_646
C13 N4 C14 117.0(5) . .
C13 N4 Fe1 121.2(3) . 1_565
C14 N4 Fe1 121.8(3) . 1_565
C33 N5 Fe1 173.4(4) . .
C34 N6 Fe1 172.0(4) . .
N1 C1 C2 123.9(5) . .
C1 C2 C3 119.8(5) . .
C2 C3 C4 116.4(5) . .
C2 C3 C11 122.0(5) . .
C4 C3 C11 121.6(5) . .
C5 C4 C3 120.3(5) . .
N1 C5 C4 123.4(5) . .
C7 C6 C11 121.0(5) . .
C6 C7 C8 120.2(5) . .
C9 C8 C7 119.1(5) . .
C9 C8 C16 120.6(5) . .
C7 C8 C16 120.2(5) . .
C10 C9 C8 120.1(5) . .
C9 C10 C11 121.1(5) . .
C6 C11 C10 118.4(5) . .
C6 C11 C3 120.4(5) . .
C10 C11 C3 121.2(5) . .
C13 C12 C16 120.4(5) . .
N4 C13 C12 122.7(5) . .
N4 C14 C15 123.3(5) . .
C14 C15 C16 120.1(5) . .
C12 C16 C15 116.4(5) . .
C12 C16 C8 121.4(5) . .
C15 C16 C8 122.2(5) . .
N2 C17 C18 123.7(5) . .
C17 C18 C19 120.2(5) . .
C20 C19 C18 116.1(5) . .
C20 C19 C27 122.9(5) . .
C18 C19 C27 121.0(5) . .
C21 C20 C19 120.7(5) . .
N2 C21 C20 122.9(5) . .
C23 C22 C27 120.5(5) . .
C22 C23 C24 121.7(5) . .
C23 C24 C25 117.8(5) . .
C23 C24 C32 120.8(5) . .
C25 C24 C32 121.4(5) . .
C26 C25 C24 120.9(5) . .
C25 C26 C27 121.0(5) . .
C22 C27 C26 118.1(5) . .
C22 C27 C19 120.7(5) . .
C26 C27 C19 121.1(5) . .
C29 C28 C32 120.0(5) . .
N3 C29 C28 123.3(5) . .
N3 C30 C31 123.5(5) . .
C30 C31 C32 120.5(5) . .
C28 C32 C31 116.4(5) . .
C28 C32 C24 122.2(5) . .
C31 C32 C24 121.4(5) . .
N5 C33 B1 178.4(7) . .
N6 C34 B2 177.4(6) . .
Cl1 C35 Cl2 122.8(12) . .
C38 C39 O5 135(2) . .
C38A C39A O5A 112.0(16) . .
C41 C40 O3 122(2) . .
Cl4 C36 Cl3 98.0(17) . .
Cl2A C35A Cl1A 96.2(14) . .
Cl4A C36A Cl3A 115.9(12) . .

loop_
_geom_bond_atom_site_label_1
_geom_bond_atom_site_label_2
_geom_bond_distance
_geom_bond_site_symmetry_2
Fe1 N5 1.939(5) .
Fe1 N6 1.939(5) .
Fe1 N4 1.997(5) 1_545
Fe1 N3 2.003(4) 4_445
Fe1 N1 2.004(5) .
Fe1 N2 2.017(4) .
B1 C33 1.570(10) .
B2 C34 1.580(9) .
N1 C1 1.344(7) .
N1 C5 1.352(7) .
N2 C21 1.347(7) .
N2 C17 1.351(7) .
N3 C30 1.349(7) .
N3 C29 1.360(7) .
N3 Fe1 2.003(4) 4_646
N4 C13 1.351(7) .
N4 C14 1.353(7) .
N4 Fe1 1.997(5) 1_565
N5 C33 1.158(7) .
N6 C34 1.145(7) .
C1 C2 1.375(8) .
C2 C3 1.390(8) .
C3 C4 1.401(8) .
C3 C11 1.478(8) .
C4 C5 1.365(8) .
C6 C7 1.384(8) .
C6 C11 1.391(8) .
C7 C8 1.396(8) .
C8 C9 1.395(8) .
C8 C16 1.482(8) .
C9 C10 1.383(9) .
C10 C11 1.396(8) .
C12 C13 1.379(8) .
C12 C16 1.397(7) .
C14 C15 1.372(8) .
C15 C16 1.399(8) .
C17 C18 1.375(7) .
C18 C19 1.395(8) .
C19 C20 1.388(8) .
C19 C27 1.483(7) .
C20 C21 1.386(7) .
C22 C23 1.381(8) .
C22 C27 1.396(8) .
C23 C24 1.393(8) .
C24 C25 1.394(8) .
C24 C32 1.478(7) .
C25 C26 1.388(8) .
C26 C27 1.397(8) .
C28 C29 1.385(7) .
C28 C32 1.395(8) .
C30 C31 1.377(7) .
C31 C32 1.396(8) .
C35 Cl1 1.767(17) .
C35 Cl2 1.793(17) .
C38 C39 1.338(16) .
O5 C39 1.63(3) .
C38A C39A 1.349(17) .
C39A O5A 1.556(15) .
C41 C40 1.494(17) .
O3 C40 1.500(14) .
C36 Cl4 1.75(2) .
C36 Cl3 1.78(2) .
C35A Cl2A 1.74(2) .
C35A Cl1A 1.79(2) .
Cl4A C36A 1.774(11) .
Cl3A C36A 1.790(11) .
